data_7219432
loop_
_publ_author_name
'Singh, Namita'
'Vishnoi, Pratap'
'Anantharaman, Ganapathi'

_publ_section_title
;
 Coordination polymers based on copper carboxylates and angular
 2,5-bis(imidazol-1-yl)thiophene (thim2) ligand: sequential structural
 transformations
;
_journal_issue 10
_journal_name_full CrystEngComm
_journal_page_first 2153
_journal_paper_doi 10.1039/C4CE02428A
_journal_volume 17
_journal_year 2015
_chemical_formula_moiety 'C24 H18 Cu N4 O4 S'
_chemical_formula_sum 'C24 H18 Cu N4 O4 S'
_chemical_formula_weight 522.02
_chemical_name_common 'coordination polymer'
_chemical_name_systematic
; 
 ? 
;
_space_group_IT_number 2
_symmetry_cell_setting triclinic
_symmetry_space_group_name_Hall '-P 1'
_symmetry_space_group_name_H-M 'P -1'
_atom_sites_solution_hydrogens geom
_atom_sites_solution_primary direct
_atom_sites_solution_secondary difmap
_audit_creation_method SHELXL-97
_audit_update_record
;
2014-09-10 deposited with the CCDC.
2015-01-28 downloaded from the CCDC.
;
_cell_angle_alpha 94.242(5)
_cell_angle_beta 104.517(5)
_cell_angle_gamma 98.603(5)
_cell_formula_units_Z 2
_cell_length_a 9.927(5)
_cell_length_b 9.945(5)
_cell_length_c 11.752(5)
_cell_measurement_reflns_used 1630
_cell_measurement_temperature 100(2)
_cell_measurement_theta_max 26.81
_cell_measurement_theta_min 2.41
_cell_volume 1103.0(9)
_computing_cell_refinement 'Bruker SMART'
_computing_data_collection 'Bruker SMART'
_computing_data_reduction 'Bruker SAINT'
_computing_molecular_graphics 'diamond 3.2 d'
_computing_structure_refinement 'SHELXL-97 (Sheldrick, 1997)'
_computing_structure_solution 'SHELXS-97 (Sheldrick, 1990)'
_diffrn_ambient_temperature 100(2)
_diffrn_measured_fraction_theta_full 0.971
_diffrn_measured_fraction_theta_max 0.971
_diffrn_measurement_device_type 'CCD area detector'
_diffrn_measurement_method 'phi and omega scans'
_diffrn_radiation_monochromator graphite
_diffrn_radiation_source 'fine-focus sealed tube'
_diffrn_radiation_type MoK\a
_diffrn_radiation_wavelength 0.71069
_diffrn_reflns_av_R_equivalents 0.0271
_diffrn_reflns_av_sigmaI/netI 0.0631
_diffrn_reflns_limit_h_max 12
_diffrn_reflns_limit_h_min -10
_diffrn_reflns_limit_k_max 10
_diffrn_reflns_limit_k_min -12
_diffrn_reflns_limit_l_max 15
_diffrn_reflns_limit_l_min -13
_diffrn_reflns_number 6702
_diffrn_reflns_theta_full 27.00
_diffrn_reflns_theta_max 27.00
_diffrn_reflns_theta_min 2.09
_exptl_absorpt_coefficient_mu 1.126
_exptl_absorpt_correction_T_max 0.9459
_exptl_absorpt_correction_T_min 0.9254
_exptl_absorpt_correction_type empirical
_exptl_crystal_colour blue
_exptl_crystal_density_diffrn 1.572
_exptl_crystal_density_method 'not measured'
_exptl_crystal_description block
_exptl_crystal_F_000 534
_exptl_crystal_size_max 0.07
_exptl_crystal_size_mid 0.07
_exptl_crystal_size_min 0.05
_refine_diff_density_max 0.809
_refine_diff_density_min -0.857
_refine_diff_density_rms 0.197
_refine_ls_extinction_method none
_refine_ls_goodness_of_fit_ref 1.057
_refine_ls_hydrogen_treatment constr
_refine_ls_matrix_type full
_refine_ls_number_parameters 307
_refine_ls_number_reflns 4670
_refine_ls_number_restraints 0
_refine_ls_restrained_S_all 1.057
_refine_ls_R_factor_all 0.0856
_refine_ls_R_factor_gt 0.0574
_refine_ls_shift/su_max 0.000
_refine_ls_shift/su_mean 0.000
_refine_ls_structure_factor_coef Fsqd
_refine_ls_weighting_details 'calc w=1/[\s^2^(Fo^2^)+(0.0921P)^2^+5.2011P] where P=(Fo^2^+2Fc^2^)/3'
_refine_ls_weighting_scheme calc
_refine_ls_wR_factor_gt 0.1414
_refine_ls_wR_factor_ref 0.1978
_reflns_number_gt 3583
_reflns_number_total 4670
_reflns_threshold_expression >2sigma(I)
_cod_data_source_file c4ce02428a2.cif
_cod_data_source_block 8janam
_cod_depositor_comments
;
The following automatic conversions were performed:

'_symmetry_cell_setting' value 'Triclinic' changed to 'triclinic'
according to
/usr/data/users/saulius/crontab/automatic-downloads/rss-feeds/RSC/lib/dictionaries/cif_core.dic
dictionary named 'cif_core.dic' version 2.4.2 from 2011-04-26.

Automatic conversion script
Id: cif_fix_values 3008 2015-01-20 13:52:24Z robertas 

 Adding full bibliography for 7219431--7219434.cif.
;
_cod_original_sg_symbol_Hall '-p 1'
_cod_original_sg_symbol_H-M P-1
_cod_database_code 7219432

loop_
_symmetry_equiv_pos_as_xyz
'x, y, z'
'-x, -y, -z'

loop_
_atom_site_label
_atom_site_type_symbol
_atom_site_fract_x
_atom_site_fract_y
_atom_site_fract_z
_atom_site_U_iso_or_equiv
_atom_site_adp_type
_atom_site_occupancy
_atom_site_symmetry_multiplicity
_atom_site_calc_flag
_atom_site_refinement_flags
Cu1 Cu 0.83240(7) 0.09200(6) 0.88905(5) 0.0182(2) Uani 1 1 d .
S1 S 0.32796(14) -0.35710(12) 0.91012(12) 0.0198(3) Uani 1 1 d .
O1 O 1.0044(4) 0.0375(4) 1.1466(3) 0.0236(8) Uani 1 1 d .
O2 O 0.7927(4) 0.0717(4) 1.0424(3) 0.0218(8) Uani 1 1 d .
O3 O 0.8100(4) 0.1435(3) 0.7267(3) 0.0211(8) Uani 1 1 d .
O4 O 0.6929(4) 0.3039(4) 0.7768(3) 0.0236(8) Uani 1 1 d .
N1 N 0.6905(5) -0.0799(4) 0.8254(4) 0.0194(9) Uani 1 1 d .
N2 N 0.5408(5) -0.2704(4) 0.8077(4) 0.0209(9) Uani 1 1 d .
N3 N 0.9845(5) 0.2562(4) 0.9510(4) 0.0179(9) Uani 1 1 d .
N4 N 1.1690(5) 0.4065(4) 0.9497(4) 0.0190(9) Uani 1 1 d .
C1 C 0.6213(5) -0.1607(5) 0.8822(5) 0.0180(10) Uani 1 1 d .
H1 H 0.6266 -0.1453 0.9624 0.022 Uiso 1 1 calc R
C2 C 0.6551(6) -0.1395(5) 0.7100(5) 0.0240(12) Uani 1 1 d .
H2 H 0.6900 -0.1046 0.6498 0.029 Uiso 1 1 calc R
C3 C 0.5618(7) -0.2565(6) 0.6978(5) 0.0271(13) Uani 1 1 d .
H3 H 0.5202 -0.3159 0.6288 0.033 Uiso 1 1 calc R
C4 C 0.4564(5) -0.3824(5) 0.8387(5) 0.0185(10) Uani 1 1 d .
C5 C 0.4614(6) -0.5157(5) 0.8109(4) 0.0195(10) Uani 1 1 d .
H5 H 0.5235 -0.5463 0.7715 0.023 Uiso 1 1 calc R
C6 C 0.3585(5) -0.6032(5) 0.8501(4) 0.0185(10) Uani 1 1 d .
H6 H 0.3451 -0.6983 0.8383 0.022 Uiso 1 1 calc R
C7 C 0.2833(5) -0.5338(5) 0.9057(4) 0.0184(10) Uani 1 1 d .
C8 C 1.0681(6) 0.3042(5) 0.8865(4) 0.0192(11) Uani 1 1 d .
H8 H 1.0584 0.2717 0.8081 0.023 Uiso 1 1 calc R
C9 C 1.1485(6) 0.4248(5) 1.0608(5) 0.0213(11) Uani 1 1 d .
H9 H 1.2019 0.4892 1.1234 0.026 Uiso 1 1 calc R
C10 C 1.0356(6) 0.3309(5) 1.0612(5) 0.0194(10) Uani 1 1 d .
H10 H 0.9982 0.3186 1.1255 0.023 Uiso 1 1 calc R
C11 C 0.7537(6) 0.2521(5) 0.7084(5) 0.0206(11) Uani 1 1 d .
C12 C 0.7733(6) 0.3205(5) 0.6023(5) 0.0213(11) Uani 1 1 d .
C13 C 0.7458(7) 0.4523(6) 0.5909(5) 0.0321(13) Uani 1 1 d .
H13 H 0.7117 0.4962 0.6477 0.039 Uiso 1 1 calc R
C14 C 0.7677(7) 0.5190(6) 0.4979(6) 0.0346(14) Uani 1 1 d .
H14 H 0.7484 0.6073 0.4917 0.041 Uiso 1 1 calc R
C15 C 0.8192(7) 0.4544(7) 0.4118(5) 0.0356(15) Uani 1 1 d .
H15 H 0.8361 0.4999 0.3490 0.043 Uiso 1 1 calc R
C16 C 0.8448(7) 0.3217(7) 0.4210(5) 0.0320(14) Uani 1 1 d .
H16 H 0.8776 0.2774 0.3636 0.038 Uiso 1 1 calc R
C17 C 0.8216(6) 0.2551(6) 0.5153(5) 0.0274(12) Uani 1 1 d .
H17 H 0.8384 0.1660 0.5207 0.033 Uiso 1 1 calc R
C18 C 0.8773(6) 0.0360(5) 1.1315(5) 0.0195(10) Uani 1 1 d .
C19 C 0.8075(6) -0.0125(5) 1.2262(5) 0.0203(11) Uani 1 1 d .
C20 C 0.8884(6) -0.0594(5) 1.3254(5) 0.0238(11) Uani 1 1 d .
H20 H 0.9852 -0.0542 1.3366 0.029 Uiso 1 1 calc R
C21 C 0.8222(6) -0.1145(6) 1.4082(5) 0.0264(12) Uani 1 1 d .
H21 H 0.8754 -0.1446 1.4753 0.032 Uiso 1 1 calc R
C22 C 0.6787(6) -0.1238(6) 1.3899(5) 0.0268(12) Uani 1 1 d .
H22 H 0.6349 -0.1634 1.4436 0.032 Uiso 1 1 calc R
C23 C 0.5979(6) -0.0748(6) 1.2921(5) 0.0249(12) Uani 1 1 d .
H23 H 0.5012 -0.0792 1.2815 0.030 Uiso 1 1 calc R
C24 C 0.6632(6) -0.0197(5) 1.2110(5) 0.0207(11) Uani 1 1 d .
H24 H 0.6098 0.0131 1.1455 0.025 Uiso 1 1 calc R

loop_
_atom_site_aniso_label
_atom_site_aniso_U_11
_atom_site_aniso_U_22
_atom_site_aniso_U_33
_atom_site_aniso_U_23
_atom_site_aniso_U_13
_atom_site_aniso_U_12
Cu1 0.0180(4) 0.0154(3) 0.0204(3) 0.0029(2) 0.0051(3) -0.0001(2)
S1 0.0204(7) 0.0143(6) 0.0254(7) 0.0020(5) 0.0082(5) 0.0019(5)
O1 0.0176(19) 0.026(2) 0.032(2) 0.0095(16) 0.0121(16) 0.0066(15)
O2 0.026(2) 0.0197(18) 0.0209(18) 0.0043(14) 0.0103(16) -0.0013(15)
O3 0.024(2) 0.0154(17) 0.0218(19) 0.0023(14) 0.0035(15) 0.0026(14)
O4 0.025(2) 0.0226(19) 0.0234(19) 0.0004(15) 0.0068(16) 0.0058(15)
N1 0.020(2) 0.014(2) 0.025(2) 0.0026(16) 0.0089(19) -0.0003(16)
N2 0.021(2) 0.020(2) 0.022(2) 0.0026(17) 0.0080(19) 0.0025(18)
N3 0.021(2) 0.014(2) 0.018(2) 0.0042(16) 0.0047(18) 0.0017(16)
N4 0.022(2) 0.0125(19) 0.025(2) 0.0062(16) 0.0104(19) 0.0001(16)
C1 0.020(3) 0.012(2) 0.023(3) 0.0038(18) 0.008(2) 0.0005(19)
C2 0.025(3) 0.020(3) 0.024(3) -0.001(2) 0.007(2) -0.005(2)
C3 0.040(3) 0.020(3) 0.022(3) -0.003(2) 0.015(3) -0.003(2)
C4 0.015(2) 0.016(2) 0.024(3) 0.0083(19) 0.003(2) 0.0036(19)
C5 0.018(3) 0.023(3) 0.020(2) 0.005(2) 0.006(2) 0.007(2)
C6 0.018(3) 0.014(2) 0.023(3) 0.0033(19) 0.005(2) -0.0008(19)
C7 0.015(2) 0.022(2) 0.019(2) 0.0030(19) 0.005(2) 0.0020(19)
C8 0.022(3) 0.013(2) 0.019(2) -0.0012(18) 0.006(2) -0.0073(19)
C9 0.026(3) 0.013(2) 0.024(3) 0.0009(19) 0.008(2) 0.000(2)
C10 0.023(3) 0.012(2) 0.027(3) 0.0073(19) 0.010(2) 0.0047(19)
C11 0.019(3) 0.013(2) 0.029(3) 0.007(2) 0.009(2) -0.0008(19)
C12 0.020(3) 0.016(2) 0.025(3) 0.002(2) 0.001(2) 0.003(2)
C13 0.040(4) 0.027(3) 0.029(3) 0.005(2) 0.007(3) 0.007(3)
C14 0.041(4) 0.026(3) 0.033(3) 0.014(2) 0.003(3) -0.002(3)
C15 0.044(4) 0.035(3) 0.027(3) 0.012(3) 0.008(3) 0.001(3)
C16 0.033(3) 0.040(3) 0.018(3) 0.001(2) 0.002(2) 0.002(3)
C17 0.029(3) 0.022(3) 0.025(3) 0.005(2) -0.003(2) 0.000(2)
C18 0.025(3) 0.013(2) 0.021(3) 0.0048(19) 0.004(2) 0.006(2)
C19 0.024(3) 0.014(2) 0.022(3) 0.0040(19) 0.004(2) 0.001(2)
C20 0.027(3) 0.019(3) 0.025(3) 0.003(2) 0.007(2) 0.005(2)
C21 0.033(3) 0.024(3) 0.020(3) 0.007(2) 0.002(2) 0.004(2)
C22 0.031(3) 0.023(3) 0.029(3) 0.003(2) 0.016(3) -0.001(2)
C23 0.022(3) 0.026(3) 0.027(3) 0.001(2) 0.010(2) 0.004(2)
C24 0.025(3) 0.016(2) 0.021(3) 0.0016(19) 0.006(2) 0.004(2)

loop_
_atom_type_symbol
_atom_type_description
_atom_type_scat_dispersion_real
_atom_type_scat_dispersion_imag
_atom_type_scat_source
C C 0.0033 0.0016 'International Tables Vol C Tables 4.2.6.8 and 6.1.1.4'
H H 0.0000 0.0000 'International Tables Vol C Tables 4.2.6.8 and 6.1.1.4'
N N 0.0061 0.0033 'International Tables Vol C Tables 4.2.6.8 and 6.1.1.4'
O O 0.0106 0.0060 'International Tables Vol C Tables 4.2.6.8 and 6.1.1.4'
S S 0.1246 0.1234 'International Tables Vol C Tables 4.2.6.8 and 6.1.1.4'
Cu Cu 0.3201 1.2651 'International Tables Vol C Tables 4.2.6.8 and 6.1.1.4'

loop_
_geom_angle_atom_site_label_1
_geom_angle_atom_site_label_2
_geom_angle_atom_site_label_3
_geom_angle
_geom_angle_site_symmetry_1
_geom_angle_site_symmetry_3
O2 Cu1 O3 158.95(16) . .
O2 Cu1 N3 94.20(16) . .
O3 Cu1 N3 89.79(16) . .
O2 Cu1 N1 87.27(16) . .
O3 Cu1 N1 90.16(16) . .
N3 Cu1 N1 175.99(18) . .
O2 Cu1 O1 113.01(15) . 2_757
O3 Cu1 O1 87.52(14) . 2_757
N3 Cu1 O1 91.04(16) . 2_757
N1 Cu1 O1 84.96(16) . 2_757
C4 S1 C7 89.0(2) . .
C18 O1 Cu1 143.1(3) . 2_757
C18 O2 Cu1 124.6(3) . .
C11 O3 Cu1 114.1(3) . .
C1 N1 C2 106.7(4) . .
C1 N1 Cu1 128.8(4) . .
C2 N1 Cu1 124.4(3) . .
C1 N2 C3 107.3(4) . .
C1 N2 C4 126.4(4) . .
C3 N2 C4 126.1(4) . .
C8 N3 C10 106.3(4) . .
C8 N3 Cu1 121.2(3) . .
C10 N3 Cu1 132.1(3) . .
C8 N4 C9 107.6(4) . .
C8 N4 C7 122.1(4) . 1_665
C9 N4 C7 129.9(4) . 1_665
N1 C1 N2 110.4(5) . .
N1 C1 H1 124.8 . .
N2 C1 H1 124.8 . .
C3 C2 N1 109.4(5) . .
C3 C2 H2 125.3 . .
N1 C2 H2 125.3 . .
C2 C3 N2 106.2(5) . .
C2 C3 H3 126.9 . .
N2 C3 H3 126.9 . .
C5 C4 N2 124.8(5) . .
C5 C4 S1 114.0(4) . .
N2 C4 S1 121.1(4) . .
C4 C5 C6 110.9(5) . .
C4 C5 H5 124.5 . .
C6 C5 H5 124.5 . .
C7 C6 C5 112.9(5) . .
C7 C6 H6 123.6 . .
C5 C6 H6 123.6 . .
C6 C7 N4 125.5(5) . 1_445
C6 C7 S1 113.2(4) . .
N4 C7 S1 121.2(4) 1_445 .
N3 C8 N4 110.6(4) . .
N3 C8 H8 124.7 . .
N4 C8 H8 124.7 . .
C10 C9 N4 106.4(5) . .
C10 C9 H9 126.8 . .
N4 C9 H9 126.8 . .
C9 C10 N3 109.1(5) . .
C9 C10 H10 125.4 . .
N3 C10 H10 125.4 . .
O4 C11 O3 123.2(5) . .
O4 C11 C12 120.3(5) . .
O3 C11 C12 116.4(5) . .
C13 C12 C17 118.7(5) . .
C13 C12 C11 120.0(5) . .
C17 C12 C11 121.3(5) . .
C14 C13 C12 121.4(6) . .
C14 C13 H13 119.3 . .
C12 C13 H13 119.3 . .
C13 C14 C15 119.9(6) . .
C13 C14 H14 120.0 . .
C15 C14 H14 120.0 . .
C16 C15 C14 119.3(6) . .
C16 C15 H15 120.4 . .
C14 C15 H15 120.4 . .
C17 C16 C15 120.2(6) . .
C17 C16 H16 119.9 . .
C15 C16 H16 119.9 . .
C16 C17 C12 120.5(5) . .
C16 C17 H17 119.8 . .
C12 C17 H17 119.8 . .
O1 C18 O2 126.9(5) . .
O1 C18 C19 119.1(5) . .
O2 C18 C19 114.0(5) . .
C24 C19 C20 119.8(5) . .
C24 C19 C18 120.9(5) . .
C20 C19 C18 119.1(5) . .
C19 C20 C21 119.3(5) . .
C19 C20 H20 120.3 . .
C21 C20 H20 120.3 . .
C22 C21 C20 119.9(5) . .
C22 C21 H21 120.0 . .
C20 C21 H21 120.0 . .
C21 C22 C23 120.9(5) . .
C21 C22 H22 119.5 . .
C23 C22 H22 119.5 . .
C24 C23 C22 119.1(5) . .
C24 C23 H23 120.4 . .
C22 C23 H23 120.4 . .
C23 C24 C19 120.9(5) . .
C23 C24 H24 119.6 . .
C19 C24 H24 119.6 . .

loop_
_geom_bond_atom_site_label_1
_geom_bond_atom_site_label_2
_geom_bond_distance
_geom_bond_site_symmetry_2
Cu1 O2 1.957(4) .
Cu1 O3 1.979(4) .
Cu1 N3 2.003(4) .
Cu1 N1 2.007(4) .
Cu1 O1 2.311(4) 2_757
S1 C4 1.731(5) .
S1 C7 1.740(5) .
O1 C18 1.227(6) .
O1 Cu1 2.311(4) 2_757
O2 C18 1.278(6) .
O3 C11 1.297(6) .
O4 C11 1.245(6) .
N1 C1 1.307(6) .
N1 C2 1.376(7) .
N2 C1 1.357(6) .
N2 C3 1.373(7) .
N2 C4 1.417(6) .
N3 C8 1.320(6) .
N3 C10 1.379(7) .
N4 C8 1.342(6) .
N4 C9 1.375(7) .
N4 C7 1.430(6) 1_665
C1 H1 0.9300 .
C2 C3 1.348(7) .
C2 H2 0.9300 .
C3 H3 0.9300 .
C4 C5 1.353(7) .
C5 C6 1.430(7) .
C5 H5 0.9300 .
C6 C7 1.338(7) .
C6 H6 0.9300 .
C7 N4 1.430(6) 1_445
C8 H8 0.9300 .
C9 C10 1.348(7) .
C9 H9 0.9300 .
C10 H10 0.9300 .
C11 C12 1.505(7) .
C12 C13 1.388(8) .
C12 C17 1.392(8) .
C13 C14 1.366(8) .
C13 H13 0.9300 .
C14 C15 1.400(9) .
C14 H14 0.9300 .
C15 C16 1.387(9) .
C15 H15 0.9300 .
C16 C17 1.382(8) .
C16 H16 0.9300 .
C17 H17 0.9300 .
C18 C19 1.523(7) .
C19 C24 1.389(8) .
C19 C20 1.394(8) .
C20 C21 1.404(8) .
C20 H20 0.9300 .
C21 C22 1.374(8) .
C21 H21 0.9300 .
C22 C23 1.393(8) .
C22 H22 0.9300 .
C23 C24 1.382(7) .
C23 H23 0.9300 .
C24 H24 0.9300 .

loop_
_geom_torsion_atom_site_label_1
_geom_torsion_atom_site_label_2
_geom_torsion_atom_site_label_3
_geom_torsion_atom_site_label_4
_geom_torsion
_geom_torsion_site_symmetry_1
_geom_torsion_site_symmetry_4
O3 Cu1 O2 C18 -168.8(4) . .
N3 Cu1 O2 C18 -68.4(4) . .
N1 Cu1 O2 C18 107.9(4) . .
O1 Cu1 O2 C18 24.6(4) 2_757 .
O2 Cu1 O3 C11 31.0(6) . .
N3 Cu1 O3 C11 -70.2(4) . .
N1 Cu1 O3 C11 113.8(4) . .
O1 Cu1 O3 C11 -161.2(4) 2_757 .
O2 Cu1 N1 C1 -4.4(5) . .
O3 Cu1 N1 C1 -163.5(5) . .
N3 Cu1 N1 C1 107(2) . .
O1 Cu1 N1 C1 109.0(5) 2_757 .
O2 Cu1 N1 C2 -179.8(5) . .
O3 Cu1 N1 C2 21.1(5) . .
N3 Cu1 N1 C2 -68(3) . .
O1 Cu1 N1 C2 -66.4(4) 2_757 .
O2 Cu1 N3 C8 169.2(4) . .
O3 Cu1 N3 C8 -31.5(4) . .
N1 Cu1 N3 C8 58(3) . .
O1 Cu1 N3 C8 56.0(4) 2_757 .
O2 Cu1 N3 C10 -3.1(5) . .
O3 Cu1 N3 C10 156.2(5) . .
N1 Cu1 N3 C10 -115(2) . .
O1 Cu1 N3 C10 -116.3(5) 2_757 .
C2 N1 C1 N2 -0.6(6) . .
Cu1 N1 C1 N2 -176.7(3) . .
C3 N2 C1 N1 0.1(6) . .
C4 N2 C1 N1 177.0(5) . .
C1 N1 C2 C3 0.9(7) . .
Cu1 N1 C2 C3 177.2(4) . .
N1 C2 C3 N2 -0.8(7) . .
C1 N2 C3 C2 0.4(6) . .
C4 N2 C3 C2 -176.5(5) . .
C1 N2 C4 C5 -128.3(6) . .
C3 N2 C4 C5 48.0(8) . .
C1 N2 C4 S1 55.5(7) . .
C3 N2 C4 S1 -128.2(5) . .
C7 S1 C4 C5 1.7(4) . .
C7 S1 C4 N2 178.2(4) . .
N2 C4 C5 C6 -177.3(5) . .
S1 C4 C5 C6 -0.9(6) . .
C4 C5 C6 C7 -0.7(7) . .
C5 C6 C7 N4 177.0(5) . 1_445
C5 C6 C7 S1 2.0(6) . .
C4 S1 C7 C6 -2.1(4) . .
C4 S1 C7 N4 -177.3(4) . 1_445
C10 N3 C8 N4 -0.5(6) . .
Cu1 N3 C8 N4 -174.6(3) . .
C9 N4 C8 N3 -0.1(6) . .
C7 N4 C8 N3 172.6(5) 1_665 .
C8 N4 C9 C10 0.7(6) . .
C7 N4 C9 C10 -171.3(5) 1_665 .
N4 C9 C10 N3 -1.0(6) . .
C8 N3 C10 C9 1.0(6) . .
Cu1 N3 C10 C9 174.1(4) . .
Cu1 O3 C11 O4 -13.9(6) . .
Cu1 O3 C11 C12 162.2(3) . .
O4 C11 C12 C13 11.0(8) . .
O3 C11 C12 C13 -165.3(5) . .
O4 C11 C12 C17 -170.4(5) . .
O3 C11 C12 C17 13.4(8) . .
C17 C12 C13 C14 -1.2(9) . .
C11 C12 C13 C14 177.5(6) . .
C12 C13 C14 C15 -0.1(10) . .
C13 C14 C15 C16 1.3(10) . .
C14 C15 C16 C17 -1.0(9) . .
C15 C16 C17 C12 -0.4(9) . .
C13 C12 C17 C16 1.5(8) . .
C11 C12 C17 C16 -177.2(5) . .
Cu1 O1 C18 O2 -88.6(7) 2_757 .
Cu1 O1 C18 C19 91.6(7) 2_757 .
Cu1 O2 C18 O1 17.1(7) . .
Cu1 O2 C18 C19 -163.0(3) . .
O1 C18 C19 C24 -178.1(5) . .
O2 C18 C19 C24 2.1(7) . .
O1 C18 C19 C20 -2.7(7) . .
O2 C18 C19 C20 177.4(4) . .
C24 C19 C20 C21 0.6(8) . .
C18 C19 C20 C21 -174.9(5) . .
C19 C20 C21 C22 1.1(8) . .
C20 C21 C22 C23 -2.3(8) . .
C21 C22 C23 C24 1.8(8) . .
C22 C23 C24 C19 -0.1(8) . .
C20 C19 C24 C23 -1.0(8) . .
C18 C19 C24 C23 174.3(5) . .
